data_4504527
loop_
_publ_author_name
'Das, Sanjib'
'Bharadwaj, Parimal K.'

_publ_section_title
;
 Water Clusters Gather Luminescent Zinc(II) Complexes around
 Hydrogen-Bonded Framework Structures and Associated Fluorescence
 Modulation
;
_journal_issue 1
_journal_name_full 'Crystal Growth &amp; Design'
_journal_page_first 187
_journal_paper_doi 10.1021/cg050263a
_journal_volume 6
_journal_year 2006
_chemical_formula_moiety 'C36 H44 N4 O8 Zn1'
_chemical_formula_sum 'C36 H44 N4 O8 Zn'
_chemical_formula_weight 726.12
_chemical_name_systematic
;
 ?
;
_space_group_IT_number 14
_symmetry_cell_setting monoclinic
_symmetry_space_group_name_Hall '-P 2ybc'
_symmetry_space_group_name_H-M 'P 1 21/c 1'
_atom_sites_solution_hydrogens geom
_atom_sites_solution_primary direct
_atom_sites_solution_secondary difmap
_audit_creation_method SHELXL-97
_cell_angle_alpha 90.00
_cell_angle_beta 104.66(5)
_cell_angle_gamma 90.00
_cell_formula_units_Z 4
_cell_length_a 17.438(5)
_cell_length_b 11.626(5)
_cell_length_c 17.477(5)
_cell_measurement_reflns_used 999
_cell_measurement_temperature 100(2)
_cell_measurement_theta_max +28.0
_cell_measurement_theta_min -28.0
_cell_volume 3428(2)
_computing_cell_refinement 'SAINT 6.45 (Brucker, 2003)'
_computing_data_collection 'SMART 5.628 (Brucker, 2003)'
_computing_data_reduction 'SAINT 6.45 (Brucker, 2003)'
_computing_molecular_graphics 'Diamond 2.1e'
_computing_structure_refinement 'SHELXL-97 (Sheldrick, 1997)'
_computing_structure_solution SIR-97
_diffrn_ambient_temperature 100(2)
_diffrn_measured_fraction_theta_full 0.990
_diffrn_measured_fraction_theta_max 0.990
_diffrn_measurement_device_type 'Brucker SMART APEX'
_diffrn_measurement_method /w-scans
_diffrn_radiation_monochromator graphite
_diffrn_radiation_source 'fine-focus sealed tube'
_diffrn_radiation_type MoK\a
_diffrn_radiation_wavelength 0.71069
_diffrn_reflns_av_R_equivalents 0.0770
_diffrn_reflns_av_sigmaI/netI 0.1128
_diffrn_reflns_limit_h_max 22
_diffrn_reflns_limit_h_min -23
_diffrn_reflns_limit_k_max 15
_diffrn_reflns_limit_k_min -11
_diffrn_reflns_limit_l_max 19
_diffrn_reflns_limit_l_min -23
_diffrn_reflns_number 22250
_diffrn_reflns_theta_full 28.38
_diffrn_reflns_theta_max 28.38
_diffrn_reflns_theta_min 2.13
_diffrn_standards_decay_% <0.05
_exptl_absorpt_coefficient_mu 0.775
_exptl_absorpt_correction_T_max 0.9335
_exptl_absorpt_correction_T_min 0.9060
_exptl_absorpt_correction_type empirical
_exptl_absorpt_process_details 'SADABS 2.10 (Bruker 2003)'
_exptl_crystal_colour orange
_exptl_crystal_density_diffrn 1.407
_exptl_crystal_density_method 'not measured'
_exptl_crystal_description 'rectangular parallelopiped'
_exptl_crystal_F_000 1528
_exptl_crystal_size_max 0.13
_exptl_crystal_size_mid 0.11
_exptl_crystal_size_min 0.09
_refine_diff_density_max 0.944
_refine_diff_density_min -0.750
_refine_diff_density_rms 0.083
_refine_ls_extinction_method none
_refine_ls_goodness_of_fit_ref 1.062
_refine_ls_hydrogen_treatment mixed
_refine_ls_matrix_type full
_refine_ls_number_parameters 431
_refine_ls_number_reflns 8498
_refine_ls_number_restraints 3
_refine_ls_restrained_S_all 1.071
_refine_ls_R_factor_all 0.1398
_refine_ls_R_factor_gt 0.0833
_refine_ls_shift/su_max 0.000
_refine_ls_shift/su_mean 0.000
_refine_ls_structure_factor_coef Fsqd
_refine_ls_weighting_details 'calc w=1/[\s^2^(Fo^2^)+(0.1140P)^2^+3.6274P] where P=(Fo^2^+2Fc^2^)/3'
_refine_ls_weighting_scheme calc
_refine_ls_wR_factor_gt 0.2047
_refine_ls_wR_factor_ref 0.2333
_reflns_number_gt 5195
_reflns_number_total 8498
_reflns_threshold_expression >2sigma(I)
_cod_data_source_file cg050263asi20050611_100415.cif
_cod_data_source_block '[Zn(phen)(dca)2].3H2O.EtOH(3)'
_cod_depositor_comments
;
The following automatic conversions were performed:

'_cell_measurement_temperature' value '100(2)K' was changed to
'100(2)' - the value should be numeric and without a unit
designator.

'_diffrn_ambient_temperature' value '100(2)K' was
changed to '100(2)' - the value should be numeric and without a unit
designator.

Automatic conversion script
Id: cif_fix_values 1715 2011-07-08 13:25:40Z adriana 
;
_cod_original_sg_symbol_H-M 'P 21/c'
_cod_original_formula_sum 'C36 H44 N4 O8 Zn1'
_cod_database_code 4504527

loop_
_symmetry_equiv_pos_as_xyz
'x, y, z'
'-x, y+1/2, -z+1/2'
'-x, -y, -z'
'x, -y-1/2, z-1/2'

loop_
_atom_site_label
_atom_site_type_symbol
_atom_site_fract_x
_atom_site_fract_y
_atom_site_fract_z
_atom_site_U_iso_or_equiv
_atom_site_adp_type
_atom_site_occupancy
_atom_site_symmetry_multiplicity
_atom_site_calc_flag
_atom_site_refinement_flags
C1 C -0.0263(3) -0.1096(4) 0.8469(3) 0.0201(10) Uani 1 1 d .
H1 H -0.0585 -0.0942 0.7968 0.024 Uiso 1 1 calc R
C2 C -0.0351(3) -0.2154(4) 0.8833(3) 0.0242(11) Uani 1 1 d .
H2 H -0.0731 -0.2683 0.8579 0.029 Uiso 1 1 calc R
C3 C 0.0127(3) -0.2393(4) 0.9561(3) 0.0223(11) Uani 1 1 d .
H3 H 0.0082 -0.3092 0.9805 0.027 Uiso 1 1 calc R
C4 C 0.0694(3) -0.1569(4) 0.9945(3) 0.0187(10) Uani 1 1 d .
C5 C 0.0724(3) -0.0532(4) 0.9548(3) 0.0160(9) Uani 1 1 d .
C6 C 0.1279(3) 0.0341(4) 0.9926(3) 0.0166(10) Uani 1 1 d .
C7 C 0.1764(3) 0.0143(4) 1.0677(3) 0.0216(11) Uani 1 1 d .
C8 C 0.2284(3) 0.1049(4) 1.1019(3) 0.0276(12) Uani 1 1 d .
H8 H 0.2625 0.0962 1.1519 0.033 Uiso 1 1 calc R
C9 C 0.2280(3) 0.2058(5) 1.0606(3) 0.0284(12) Uani 1 1 d .
H9 H 0.2617 0.2658 1.0826 0.034 Uiso 1 1 calc R
C10 C 0.1774(3) 0.2171(4) 0.9866(3) 0.0259(12) Uani 1 1 d .
H10 H 0.1776 0.2858 0.9594 0.031 Uiso 1 1 calc R
C11 C 0.1216(3) -0.1758(4) 1.0712(3) 0.0230(11) Uani 1 1 d .
H11 H 0.1202 -0.2455 1.0970 0.028 Uiso 1 1 calc R
C12 C 0.1727(3) -0.0930(4) 1.1062(3) 0.0244(11) Uani 1 1 d .
H12 H 0.2060 -0.1061 1.1561 0.029 Uiso 1 1 calc R
C13 C 0.1749(3) 0.1779(4) 0.7791(3) 0.0227(11) Uani 1 1 d .
C14 C 0.2484(3) 0.1700(4) 0.7519(3) 0.0243(11) Uani 1 1 d .
H14 H 0.2524 0.1154 0.7142 0.029 Uiso 1 1 calc R
C15 C 0.3089(3) 0.2405(4) 0.7810(3) 0.0245(11) Uani 1 1 d .
H15 H 0.2992 0.2980 0.8144 0.029 Uiso 1 1 calc R
C16 C 0.3878(3) 0.2401(4) 0.7678(3) 0.0205(10) Uani 1 1 d .
C17 C 0.4115(3) 0.1670(4) 0.7146(3) 0.0235(11) Uani 1 1 d .
H17 H 0.3747 0.1169 0.6838 0.028 Uiso 1 1 calc R
C18 C 0.4876(3) 0.1673(4) 0.7068(3) 0.0221(11) Uani 1 1 d .
H18 H 0.5012 0.1175 0.6707 0.027 Uiso 1 1 calc R
C19 C 0.5459(3) 0.2412(4) 0.7519(3) 0.0232(11) Uani 1 1 d .
C20 C 0.5223(3) 0.3167(4) 0.8045(3) 0.0232(11) Uani 1 1 d .
H20 H 0.5588 0.3678 0.8346 0.028 Uiso 1 1 calc R
C21 C 0.4457(3) 0.3155(4) 0.8117(3) 0.0240(11) Uani 1 1 d .
H21 H 0.4315 0.3662 0.8469 0.029 Uiso 1 1 calc R
C22 C 0.6450(3) 0.1601(5) 0.6907(4) 0.0349(14) Uani 1 1 d .
H22A H 0.7006 0.1681 0.6943 0.052 Uiso 1 1 calc R
H22B H 0.6152 0.1784 0.6379 0.052 Uiso 1 1 calc R
H22C H 0.6339 0.0823 0.7029 0.052 Uiso 1 1 calc R
C23 C 0.6791(3) 0.3252(5) 0.7850(3) 0.0296(12) Uani 1 1 d .
H23A H 0.7299 0.3103 0.7753 0.044 Uiso 1 1 calc R
H23B H 0.6836 0.3235 0.8409 0.044 Uiso 1 1 calc R
H23C H 0.6606 0.3996 0.7644 0.044 Uiso 1 1 calc R
C24 C -0.0702(3) 0.2102(4) 0.7441(3) 0.0210(11) Uani 1 1 d .
C25 C -0.1334(3) 0.2884(4) 0.7029(3) 0.0202(10) Uani 1 1 d .
H25 H -0.1400 0.3580 0.7267 0.024 Uiso 1 1 calc R
C26 C -0.1817(3) 0.2637(4) 0.6326(3) 0.0216(11) Uani 1 1 d .
H26 H -0.1738 0.1930 0.6109 0.026 Uiso 1 1 calc R
C27 C -0.2452(3) 0.3344(4) 0.5861(3) 0.0190(10) Uani 1 1 d .
C28 C -0.2662(3) 0.4394(4) 0.6140(3) 0.0205(10) Uani 1 1 d .
H28 H -0.2387 0.4646 0.6639 0.025 Uiso 1 1 calc R
C29 C -0.3265(3) 0.5070(4) 0.5699(3) 0.0220(11) Uani 1 1 d .
H29 H -0.3384 0.5767 0.5903 0.026 Uiso 1 1 calc R
C30 C -0.3702(3) 0.4714(4) 0.4943(3) 0.0222(11) Uani 1 1 d .
C31 C -0.3491(3) 0.3653(4) 0.4664(3) 0.0253(11) Uani 1 1 d .
H31 H -0.3766 0.3392 0.4167 0.030 Uiso 1 1 calc R
C32 C -0.2885(3) 0.2994(4) 0.5114(3) 0.0226(11) Uani 1 1 d .
H32 H -0.2762 0.2297 0.4913 0.027 Uiso 1 1 calc R
C33 C -0.4446(4) 0.6523(5) 0.4774(4) 0.0333(13) Uani 1 1 d .
H33A H -0.4881 0.6868 0.4394 0.050 Uiso 1 1 calc R
H33B H -0.3981 0.6990 0.4830 0.050 Uiso 1 1 calc R
H33C H -0.4575 0.6466 0.5275 0.050 Uiso 1 1 calc R
C34 C -0.4688(4) 0.5075(5) 0.3700(3) 0.0355(14) Uani 1 1 d .
H34A H -0.5085 0.5638 0.3480 0.053 Uiso 1 1 calc R
H34B H -0.4932 0.4334 0.3693 0.053 Uiso 1 1 calc R
H34C H -0.4304 0.5048 0.3391 0.053 Uiso 1 1 calc R
N1 N 0.0263(2) -0.0316(3) 0.8820(2) 0.0170(8) Uani 1 1 d .
N2 N 0.1281(2) 0.1338(3) 0.9519(2) 0.0206(9) Uani 1 1 d .
N3 N 0.6228(3) 0.2373(4) 0.7460(3) 0.0298(11) Uani 1 1 d .
N4 N -0.4297(3) 0.5385(4) 0.4507(3) 0.0310(11) Uani 1 1 d .
O1 O 0.1591(2) 0.2650(3) 0.8133(2) 0.0287(9) Uani 1 1 d .
O2 O 0.1285(2) 0.0896(3) 0.7668(2) 0.0231(8) Uani 1 1 d .
O3 O -0.0211(2) 0.2484(3) 0.8069(2) 0.0212(7) Uani 1 1 d .
O4 O -0.0638(2) 0.1089(3) 0.7209(2) 0.0267(8) Uani 1 1 d .
Zn1 Zn 0.05692(3) 0.12326(5) 0.83626(3) 0.01870(18) Uani 1 1 d .
O1W O -0.1180(3) 0.5153(5) 0.9619(4) 0.0724(17) Uani 1 1 d .
H1W1 H -0.0743 0.4970 0.9304 0.087 Uiso 1 1 d .
H2W1 H -0.0766 0.5210 1.0104 0.087 Uiso 1 1 d .
O2W O 0.0101(3) 0.4602(4) 0.8855(3) 0.0546(14) Uani 1 1 d .
H1W2 H 0.0018 0.3877 0.8499 0.065 Uiso 1 1 d .
H2W2 H 0.0245 0.5138 0.8586 0.065 Uiso 1 1 d .
O3W O 0.7915(3) 0.9861(4) 0.6951(6) 0.116(3) Uani 1 1 d .
H1W4 H 0.8435 1.0260 0.7025 0.139 Uiso 1 1 d .
H2W4 H 0.7982 0.9029 0.6780 0.139 Uiso 1 1 d .
C1S C 0.3916(5) 0.0005(8) 0.5073(7) 0.1041(19) Uani 1 1 d D
H1S1 H 0.4067 0.0108 0.4586 0.156 Uiso 1 1 calc R
H1S2 H 0.4029 -0.0771 0.5256 0.156 Uiso 1 1 calc R
H1S3 H 0.4209 0.0530 0.5463 0.156 Uiso 1 1 calc R
C2S C 0.3057(6) 0.0232(8) 0.4942(6) 0.1041(19) Uani 1 1 d D
H1S1 H 0.2947 0.1025 0.4778 0.125 Uiso 1 1 calc R
H1S2 H 0.2763 -0.0260 0.4521 0.125 Uiso 1 1 calc R
O1S O 0.2831(4) 0.0050(5) 0.5562(5) 0.1041(19) Uani 1 1 d D
H1S4 H 0.2355 -0.0093 0.5443 0.156 Uiso 1 1 calc R

loop_
_atom_site_aniso_label
_atom_site_aniso_U_11
_atom_site_aniso_U_22
_atom_site_aniso_U_33
_atom_site_aniso_U_23
_atom_site_aniso_U_13
_atom_site_aniso_U_12
C1 0.018(2) 0.017(2) 0.024(3) -0.0035(19) 0.003(2) 0.0000(19)
C2 0.022(3) 0.016(2) 0.035(3) -0.003(2) 0.009(2) -0.003(2)
C3 0.027(3) 0.013(2) 0.032(3) 0.001(2) 0.016(2) 0.000(2)
C4 0.025(3) 0.013(2) 0.020(3) -0.0006(18) 0.009(2) 0.0048(18)
C5 0.019(2) 0.011(2) 0.019(2) -0.0025(18) 0.0073(19) 0.0002(17)
C6 0.017(2) 0.010(2) 0.024(3) -0.0050(18) 0.006(2) 0.0019(17)
C7 0.027(3) 0.014(2) 0.024(3) -0.0052(19) 0.008(2) 0.0023(19)
C8 0.030(3) 0.022(3) 0.028(3) -0.008(2) 0.002(2) 0.003(2)
C9 0.030(3) 0.021(3) 0.031(3) -0.013(2) 0.002(2) -0.005(2)
C10 0.026(3) 0.015(2) 0.038(3) -0.005(2) 0.010(2) -0.004(2)
C11 0.029(3) 0.015(2) 0.026(3) 0.004(2) 0.010(2) 0.004(2)
C12 0.028(3) 0.021(3) 0.022(3) 0.001(2) 0.001(2) 0.006(2)
C13 0.021(3) 0.023(3) 0.024(3) 0.013(2) 0.006(2) 0.003(2)
C14 0.028(3) 0.019(2) 0.026(3) 0.010(2) 0.008(2) 0.007(2)
C15 0.025(3) 0.022(3) 0.028(3) 0.007(2) 0.011(2) 0.008(2)
C16 0.026(3) 0.016(2) 0.020(3) 0.0088(19) 0.007(2) 0.005(2)
C17 0.025(3) 0.019(2) 0.025(3) 0.002(2) 0.002(2) 0.000(2)
C18 0.024(3) 0.018(2) 0.026(3) 0.001(2) 0.007(2) 0.002(2)
C19 0.022(3) 0.022(3) 0.026(3) 0.004(2) 0.007(2) 0.001(2)
C20 0.026(3) 0.019(3) 0.024(3) 0.002(2) 0.005(2) 0.000(2)
C21 0.030(3) 0.017(3) 0.026(3) 0.002(2) 0.009(2) 0.005(2)
C22 0.029(3) 0.030(3) 0.052(4) 0.004(3) 0.022(3) 0.001(2)
C23 0.022(3) 0.031(3) 0.035(3) 0.005(2) 0.006(2) -0.006(2)
C24 0.018(2) 0.016(2) 0.031(3) 0.007(2) 0.010(2) 0.0018(19)
C25 0.019(2) 0.013(2) 0.029(3) 0.003(2) 0.007(2) 0.0015(18)
C26 0.022(3) 0.010(2) 0.035(3) 0.006(2) 0.012(2) 0.0000(18)
C27 0.022(3) 0.011(2) 0.023(3) 0.0045(19) 0.005(2) -0.0009(18)
C28 0.023(3) 0.013(2) 0.024(3) -0.0004(19) 0.002(2) -0.0007(19)
C29 0.027(3) 0.013(2) 0.027(3) -0.0005(19) 0.008(2) 0.0029(19)
C30 0.025(3) 0.016(2) 0.023(3) 0.001(2) 0.002(2) 0.001(2)
C31 0.034(3) 0.018(3) 0.020(3) -0.004(2) 0.001(2) -0.001(2)
C32 0.032(3) 0.011(2) 0.027(3) 0.003(2) 0.011(2) 0.004(2)
C33 0.035(3) 0.023(3) 0.036(3) 0.000(2) -0.002(3) 0.009(2)
C34 0.044(4) 0.028(3) 0.025(3) 0.002(2) -0.008(3) 0.005(3)
N1 0.019(2) 0.0077(18) 0.025(2) -0.0001(16) 0.0074(17) -0.0003(15)
N2 0.022(2) 0.0122(19) 0.028(2) -0.0013(17) 0.0058(18) 0.0011(16)
N3 0.024(2) 0.025(2) 0.043(3) -0.005(2) 0.015(2) -0.0037(19)
N4 0.043(3) 0.021(2) 0.024(2) -0.0025(19) 0.000(2) 0.009(2)
O1 0.027(2) 0.0165(18) 0.047(2) 0.0054(17) 0.0172(18) 0.0043(15)
O2 0.0211(19) 0.0188(17) 0.030(2) 0.0095(15) 0.0086(16) 0.0026(14)
O3 0.0179(17) 0.0130(17) 0.032(2) 0.0032(14) 0.0044(15) 0.0031(13)
O4 0.030(2) 0.0141(18) 0.037(2) 0.0042(15) 0.0099(17) 0.0035(15)
Zn1 0.0196(3) 0.0099(3) 0.0260(3) 0.0023(2) 0.0046(2) 0.0018(2)
O1W 0.058(4) 0.063(4) 0.088(4) -0.011(3) 0.004(3) 0.015(3)
O2W 0.100(4) 0.025(2) 0.037(3) 0.0054(19) 0.014(3) -0.004(2)
O3W 0.032(3) 0.021(3) 0.282(10) 0.019(4) 0.017(4) 0.002(2)
C1S 0.135(5) 0.047(3) 0.148(5) 0.009(3) 0.068(4) 0.009(3)
C2S 0.135(5) 0.047(3) 0.148(5) 0.009(3) 0.068(4) 0.009(3)
O1S 0.135(5) 0.047(3) 0.148(5) 0.009(3) 0.068(4) 0.009(3)

loop_
_atom_type_symbol
_atom_type_description
_atom_type_scat_dispersion_real
_atom_type_scat_dispersion_imag
_atom_type_scat_source
C C 0.0033 0.0016 'International Tables Vol C Tables 4.2.6.8 and 6.1.1.4'
H H 0.0000 0.0000 'International Tables Vol C Tables 4.2.6.8 and 6.1.1.4'
N N 0.0061 0.0033 'International Tables Vol C Tables 4.2.6.8 and 6.1.1.4'
O O 0.0106 0.0060 'International Tables Vol C Tables 4.2.6.8 and 6.1.1.4'
Zn Zn 0.2839 1.4301 'International Tables Vol C Tables 4.2.6.8 and 6.1.1.4'

loop_
_geom_angle_atom_site_label_1
_geom_angle_atom_site_label_2
_geom_angle_atom_site_label_3
_geom_angle
N1 C1 C2 122.0(5)
C3 C2 C1 119.3(5)
C2 C3 C4 119.6(5)
C5 C4 C3 117.2(4)
C5 C4 C11 120.1(4)
C3 C4 C11 122.7(5)
N1 C5 C4 122.8(4)
N1 C5 C6 118.2(4)
C4 C5 C6 119.0(4)
N2 C6 C7 123.6(4)
N2 C6 C5 116.7(4)
C7 C6 C5 119.6(4)
C6 C7 C8 116.5(5)
C6 C7 C12 120.0(5)
C8 C7 C12 123.5(5)
C9 C8 C7 119.6(5)
C10 C9 C8 119.4(5)
N2 C10 C9 122.9(5)
C12 C11 C4 120.3(5)
C11 C12 C7 121.0(5)
O1 C13 O2 121.6(5)
O1 C13 C14 121.4(5)
O2 C13 C14 117.1(5)
O1 C13 Zn1 73.7(3)
O2 C13 Zn1 48.9(2)
C14 C13 Zn1 161.7(4)
C15 C14 C13 120.4(5)
C14 C15 C16 128.9(5)
C17 C16 C21 116.8(5)
C17 C16 C15 124.0(5)
C21 C16 C15 119.2(5)
C18 C17 C16 121.4(5)
C17 C18 C19 121.8(5)
N3 C19 C20 121.5(5)
N3 C19 C18 121.2(5)
C20 C19 C18 117.2(5)
C21 C20 C19 120.4(5)
C20 C21 C16 122.4(5)
O4 C24 O3 120.2(4)
O4 C24 C25 122.5(5)
O3 C24 C25 117.4(4)
O4 C24 Zn1 72.8(3)
O3 C24 Zn1 47.6(2)
C25 C24 Zn1 164.4(4)
C26 C25 C24 122.6(5)
C25 C26 C27 127.5(5)
C32 C27 C28 117.0(4)
C32 C27 C26 121.0(4)
C28 C27 C26 122.0(5)
C29 C28 C27 122.2(5)
C28 C29 C30 120.7(5)
N4 C30 C31 122.3(5)
N4 C30 C29 120.7(5)
C31 C30 C29 117.0(5)
C32 C31 C30 121.2(5)
C31 C32 C27 121.9(5)
C1 N1 C5 119.2(4)
C1 N1 Zn1 128.7(3)
C5 N1 Zn1 111.9(3)
C10 N2 C6 117.8(4)
C10 N2 Zn1 129.6(4)
C6 N2 Zn1 112.1(3)
C19 N3 C22 120.3(5)
C19 N3 C23 119.8(4)
C22 N3 C23 119.0(4)
C30 N4 C34 120.3(5)
C30 N4 C33 121.0(4)
C34 N4 C33 117.6(4)
C13 O2 Zn1 101.9(3)
C24 O3 Zn1 103.5(3)
O3 Zn1 O2 119.07(14)
O3 Zn1 N2 114.23(15)
O2 Zn1 N2 106.93(16)
O3 Zn1 N1 120.56(15)
O2 Zn1 N1 108.92(14)
N2 Zn1 N1 80.05(16)
O3 Zn1 C13 106.44(15)
O2 Zn1 C13 29.29(16)
N2 Zn1 C13 91.36(16)
N1 Zn1 C13 131.64(15)
O3 Zn1 C24 28.89(15)
O2 Zn1 C24 105.54(15)
N2 Zn1 C24 141.50(16)
N1 Zn1 C24 108.17(15)
C13 Zn1 C24 107.66(15)
O1S C2S C1S 111.2(8)

loop_
_geom_bond_atom_site_label_1
_geom_bond_atom_site_label_2
_geom_bond_distance
C1 N1 1.326(6)
C1 C2 1.411(7)
C2 C3 1.361(7)
C3 C4 1.418(7)
C4 C5 1.399(6)
C4 C11 1.434(7)
C5 N1 1.346(6)
C5 C6 1.442(6)
C6 N2 1.360(6)
C6 C7 1.389(7)
C7 C8 1.419(7)
C7 C12 1.427(7)
C8 C9 1.376(8)
C9 C10 1.376(8)
C10 N2 1.335(6)
C11 C12 1.348(7)
C13 O1 1.242(6)
C13 O2 1.291(6)
C13 C14 1.479(7)
C13 Zn1 2.583(5)
C14 C15 1.331(7)
C15 C16 1.453(7)
C16 C17 1.397(7)
C16 C21 1.408(7)
C17 C18 1.368(7)
C18 C19 1.410(7)
C19 N3 1.371(6)
C19 C20 1.406(7)
C20 C21 1.374(7)
C22 N3 1.443(7)
C23 N3 1.460(7)
C24 O4 1.260(6)
C24 O3 1.288(6)
C24 C25 1.470(7)
C24 Zn1 2.593(5)
C25 C26 1.332(7)
C26 C27 1.451(7)
C27 C32 1.394(7)
C27 C28 1.398(7)
C28 C29 1.379(7)
C29 C30 1.411(7)
C30 N4 1.365(7)
C30 C31 1.410(7)
C31 C32 1.379(7)
C33 N4 1.449(7)
C34 N4 1.448(7)
N1 Zn1 2.093(4)
N2 Zn1 2.090(4)
O2 Zn1 1.988(3)
O3 Zn1 1.969(3)
C1S C2S 1.480(8)
C2S O1S 1.261(8)

loop_
_geom_torsion_atom_site_label_1
_geom_torsion_atom_site_label_2
_geom_torsion_atom_site_label_3
_geom_torsion_atom_site_label_4
_geom_torsion
N1 C1 C2 C3 -1.1(7)
C1 C2 C3 C4 1.1(7)
C2 C3 C4 C5 0.6(7)
C2 C3 C4 C11 179.8(5)
C3 C4 C5 N1 -2.3(7)
C11 C4 C5 N1 178.4(4)
C3 C4 C5 C6 178.5(4)
C11 C4 C5 C6 -0.8(7)
N1 C5 C6 N2 1.3(6)
C4 C5 C6 N2 -179.5(4)
N1 C5 C6 C7 -179.9(4)
C4 C5 C6 C7 -0.6(7)
N2 C6 C7 C8 0.0(7)
C5 C6 C7 C8 -178.8(4)
N2 C6 C7 C12 -179.7(4)
C5 C6 C7 C12 1.5(7)
C6 C7 C8 C9 0.4(7)
C12 C7 C8 C9 -179.9(5)
C7 C8 C9 C10 -0.3(8)
C8 C9 C10 N2 -0.3(8)
C5 C4 C11 C12 1.4(7)
C3 C4 C11 C12 -177.9(5)
C4 C11 C12 C7 -0.5(8)
C6 C7 C12 C11 -1.0(8)
C8 C7 C12 C11 179.4(5)
O1 C13 C14 C15 18.1(7)
O2 C13 C14 C15 -160.9(5)
Zn1 C13 C14 C15 -124.7(11)
C13 C14 C15 C16 173.8(5)
C14 C15 C16 C17 5.5(8)
C14 C15 C16 C21 -173.0(5)
C21 C16 C17 C18 1.1(7)
C15 C16 C17 C18 -177.4(5)
C16 C17 C18 C19 0.1(8)
C17 C18 C19 N3 177.2(5)
C17 C18 C19 C20 -1.3(8)
N3 C19 C20 C21 -177.2(5)
C18 C19 C20 C21 1.2(7)
C19 C20 C21 C16 0.0(8)
C17 C16 C21 C20 -1.1(7)
C15 C16 C21 C20 177.5(5)
O4 C24 C25 C26 -9.3(8)
O3 C24 C25 C26 171.9(4)
Zn1 C24 C25 C26 158.4(11)
C24 C25 C26 C27 -179.2(4)
C25 C26 C27 C32 176.7(5)
C25 C26 C27 C28 -3.8(8)
C32 C27 C28 C29 -0.6(7)
C26 C27 C28 C29 179.9(5)
C27 C28 C29 C30 0.6(8)
C28 C29 C30 N4 -179.9(5)
C28 C29 C30 C31 -0.3(7)
N4 C30 C31 C32 179.7(5)
C29 C30 C31 C32 0.1(8)
C30 C31 C32 C27 -0.2(8)
C28 C27 C32 C31 0.4(7)
C26 C27 C32 C31 179.9(5)
C2 C1 N1 C5 -0.5(7)
C2 C1 N1 Zn1 173.9(3)
C4 C5 N1 C1 2.3(7)
C6 C5 N1 C1 -178.5(4)
C4 C5 N1 Zn1 -173.0(4)
C6 C5 N1 Zn1 6.2(5)
C9 C10 N2 C6 0.7(7)
C9 C10 N2 Zn1 -171.7(4)
C7 C6 N2 C10 -0.5(7)
C5 C6 N2 C10 178.3(4)
C7 C6 N2 Zn1 173.1(4)
C5 C6 N2 Zn1 -8.1(5)
C20 C19 N3 C22 -179.1(5)
C18 C19 N3 C22 2.5(8)
C20 C19 N3 C23 -10.1(8)
C18 C19 N3 C23 171.5(5)
C31 C30 N4 C34 -6.1(8)
C29 C30 N4 C34 173.5(5)
C31 C30 N4 C33 -173.6(5)
C29 C30 N4 C33 6.0(8)
O1 C13 O2 Zn1 -13.2(5)
C14 C13 O2 Zn1 165.7(4)
O4 C24 O3 Zn1 6.0(5)
C25 C24 O3 Zn1 -175.1(3)
C24 O3 Zn1 O2 68.1(3)
C24 O3 Zn1 N2 -163.9(3)
C24 O3 Zn1 N1 -71.3(3)
C24 O3 Zn1 C13 96.9(3)
C13 O2 Zn1 O3 70.8(3)
C13 O2 Zn1 N2 -60.5(3)
C13 O2 Zn1 N1 -145.6(3)
C13 O2 Zn1 C24 98.5(3)
C10 N2 Zn1 O3 -59.5(5)
C6 N2 Zn1 O3 127.8(3)
C10 N2 Zn1 O2 74.4(4)
C6 N2 Zn1 O2 -98.3(3)
C10 N2 Zn1 N1 -178.7(5)
C6 N2 Zn1 N1 8.6(3)
C10 N2 Zn1 C13 49.2(4)
C6 N2 Zn1 C13 -123.5(3)
C10 N2 Zn1 C24 -71.9(5)
C6 N2 Zn1 C24 115.4(3)
C1 N1 Zn1 O3 64.9(4)
C5 N1 Zn1 O3 -120.3(3)
C1 N1 Zn1 O2 -78.1(4)
C5 N1 Zn1 O2 96.7(3)
C1 N1 Zn1 N2 177.3(4)
C5 N1 Zn1 N2 -8.0(3)
C1 N1 Zn1 C13 -99.8(4)
C5 N1 Zn1 C13 74.9(4)
C1 N1 Zn1 C24 36.2(4)
C5 N1 Zn1 C24 -149.1(3)
O1 C13 Zn1 O3 47.6(3)
O2 C13 Zn1 O3 -120.6(3)
C14 C13 Zn1 O3 -164.9(12)
O1 C13 Zn1 O2 168.3(5)
C14 C13 Zn1 O2 -44.3(11)
O1 C13 Zn1 N2 -68.1(3)
O2 C13 Zn1 N2 123.6(3)
C14 C13 Zn1 N2 79.3(12)
O1 C13 Zn1 N1 -146.0(3)
O2 C13 Zn1 N1 45.7(4)
C14 C13 Zn1 N1 1.4(13)
O1 C13 Zn1 C24 77.9(3)
O2 C13 Zn1 C24 -90.4(3)
C14 C13 Zn1 C24 -134.7(12)
O4 C24 Zn1 O3 -174.6(5)
C25 C24 Zn1 O3 16.3(12)
O4 C24 Zn1 O2 62.7(3)
O3 C24 Zn1 O2 -122.7(3)
C25 C24 Zn1 O2 -106.4(13)
O4 C24 Zn1 N2 -150.6(3)
O3 C24 Zn1 N2 24.0(4)
C25 C24 Zn1 N2 40.2(14)
O4 C24 Zn1 N1 -53.7(3)
O3 C24 Zn1 N1 120.9(3)
C25 C24 Zn1 N1 137.1(13)
O4 C24 Zn1 C13 93.2(3)
O3 C24 Zn1 C13 -92.2(3)
C25 C24 Zn1 C13 -75.9(13)
